data_4502938
loop_
_publ_author_name
'Bacchi, Alessia'
'Carcelli, Mauro'
'Pelagatti, Paolo'
'Rispoli, Gabriele'
'Rogolino, Dominga'

_publ_section_title
;
 Supramolecular Architectures of Pt(II) Complexes Controlled by Hydrogen
 Bonds and by Guest Molecules
;
_journal_issue 1
_journal_name_full 'Crystal Growth &amp; Design'
_journal_page_first 387
_journal_paper_doi 10.1021/cg201185c
_journal_volume 12
_journal_year 2012
_chemical_formula_sum 'C39 H39 Cl2 N2 O3 Pt'
_chemical_formula_weight 849.71
_chemical_name_systematic
; 
 ? 
;
_space_group_IT_number 14
_symmetry_cell_setting monoclinic
_symmetry_space_group_name_Hall '-P 2yn'
_symmetry_space_group_name_H-M 'P 1 21/n 1'
_atom_sites_solution_hydrogens mixed
_atom_sites_solution_primary direct
_atom_sites_solution_secondary difmap
_audit_creation_method SHELXL-97
_cell_angle_alpha 90.00
_cell_angle_beta 93.515(2)
_cell_angle_gamma 90.00
_cell_formula_units_Z 4
_cell_length_a 20.256(2)
_cell_length_b 8.3350(10)
_cell_length_c 21.056(2)
_cell_measurement_reflns_used 800
_cell_measurement_temperature 293(2)
_cell_measurement_theta_max 18
_cell_measurement_theta_min 4
_cell_volume 3548.3(6)
_computing_structure_refinement 'SHELXL-97 (Sheldrick, 1997)'
_computing_structure_solution 'SIR97 (Altomare et al. 1997)'
_diffrn_ambient_temperature 293(2)
_diffrn_detector_area_resol_mean 8.2
_diffrn_measured_fraction_theta_full 0.999
_diffrn_measured_fraction_theta_max 0.999
_diffrn_measurement_device_type diffractometer
_diffrn_measurement_method '\w scan'
_diffrn_radiation_monochromator graphite
_diffrn_radiation_source 'fine-focus sealed tube'
_diffrn_radiation_type MoK\a
_diffrn_radiation_wavelength 0.71073
_diffrn_reflns_av_R_equivalents 0.0515
_diffrn_reflns_av_sigmaI/netI 0.0478
_diffrn_reflns_limit_h_max 25
_diffrn_reflns_limit_h_min -25
_diffrn_reflns_limit_k_max 10
_diffrn_reflns_limit_k_min -10
_diffrn_reflns_limit_l_max 26
_diffrn_reflns_limit_l_min -26
_diffrn_reflns_number 38443
_diffrn_reflns_theta_full 26.40
_diffrn_reflns_theta_max 26.40
_diffrn_reflns_theta_min 1.35
_exptl_absorpt_coefficient_mu 4.145
_exptl_absorpt_correction_T_max 1.0
_exptl_absorpt_correction_T_min 0.760579
_exptl_absorpt_correction_type multi-scan
_exptl_absorpt_process_details 'SADABS procedure'
_exptl_crystal_colour yellow
_exptl_crystal_density_diffrn 1.591
_exptl_crystal_density_method 'not measured'
_exptl_crystal_description prism
_exptl_crystal_F_000 1692
_exptl_crystal_size_max 0.06
_exptl_crystal_size_mid 0.03
_exptl_crystal_size_min 0.02
_refine_diff_density_max 1.365
_refine_diff_density_min -0.583
_refine_diff_density_rms 0.083
_refine_ls_extinction_method none
_refine_ls_goodness_of_fit_ref 0.865
_refine_ls_hydrogen_treatment mixed
_refine_ls_matrix_type full
_refine_ls_number_parameters 442
_refine_ls_number_reflns 7279
_refine_ls_number_restraints 1
_refine_ls_restrained_S_all 0.865
_refine_ls_R_factor_all 0.0397
_refine_ls_R_factor_gt 0.0242
_refine_ls_shift/su_max 0.008
_refine_ls_shift/su_mean 0.000
_refine_ls_structure_factor_coef Fsqd
_refine_ls_weighting_details 'calc w=1/[\s^2^(Fo^2^)+(0.0153P)^2^+0.0000P] where P=(Fo^2^+2Fc^2^)/3'
_refine_ls_weighting_scheme calc
_refine_ls_wR_factor_gt 0.0427
_refine_ls_wR_factor_ref 0.0449
_reflns_number_gt 5509
_reflns_number_total 7279
_reflns_threshold_expression >2sigma(I)
_cod_data_source_file cg201185c_si_001.cif
_cod_data_source_block Pt-2MeOH
_cod_original_sg_symbol_H-M P21/n
_cod_database_code 4502938

loop_
_symmetry_equiv_pos_as_xyz
'x, y, z'
'-x+1/2, y+1/2, -z+1/2'
'-x, -y, -z'
'x-1/2, -y-1/2, z-1/2'

loop_
_atom_site_label
_atom_site_type_symbol
_atom_site_fract_x
_atom_site_fract_y
_atom_site_fract_z
_atom_site_U_iso_or_equiv
_atom_site_adp_type
_atom_site_occupancy
_atom_site_symmetry_multiplicity
_atom_site_calc_flag
_atom_site_refinement_flags
Pt Pt 0.476414(6) 0.264090(13) 0.010593(6) 0.02364(4) Uani 1 1 d .
Cl1 Cl 0.50154(4) 0.25795(10) -0.09490(4) 0.03245(18) Uani 1 1 d .
Cl2 Cl 0.36452(4) 0.25197(10) -0.01744(4) 0.03289(18) Uani 1 1 d .
N1 N 0.45438(11) 0.2663(3) 0.10280(11) 0.0222(5) Uani 1 1 d .
N2 N 0.57404(12) 0.2674(3) 0.03845(11) 0.0221(6) Uani 1 1 d .
O1 O 0.42279(14) 0.4148(3) 0.32606(13) 0.0347(7) Uani 1 1 d .
O2 O 0.80593(13) 0.4223(3) 0.07722(14) 0.0343(7) Uani 1 1 d .
C1 C 0.40014(15) 0.2648(4) 0.29941(14) 0.0277(7) Uani 1 1 d .
C2 C 0.41942(14) 0.2585(4) 0.23002(14) 0.0250(7) Uani 1 1 d .
C3 C 0.45675(17) 0.1368(4) 0.20452(16) 0.0306(8) Uani 1 1 d .
H3 H 0.4706 0.0501 0.2298 0.037 Uiso 1 1 calc R
C4 C 0.47336(17) 0.1439(4) 0.14199(16) 0.0307(8) Uani 1 1 d .
H4 H 0.4986 0.0614 0.1262 0.037 Uiso 1 1 calc R
C5 C 0.41789(16) 0.3849(4) 0.12702(16) 0.0296(8) Uani 1 1 d .
H5 H 0.4038 0.4695 0.1008 0.035 Uiso 1 1 calc R
C6 C 0.40101(17) 0.3840(4) 0.18909(16) 0.0302(8) Uani 1 1 d .
H6 H 0.3768 0.4692 0.2042 0.036 Uiso 1 1 calc R
C7 C 0.42942(17) 0.1205(4) 0.33782(16) 0.0279(8) Uani 1 1 d .
C8 C 0.48316(18) 0.1384(4) 0.38118(17) 0.0385(9) Uani 1 1 d .
H8 H 0.5004 0.2399 0.3900 0.046 Uiso 1 1 calc R
C9 C 0.5112(2) 0.0051(5) 0.41144(19) 0.0466(11) Uani 1 1 d .
H9 H 0.5475 0.0183 0.4402 0.056 Uiso 1 1 calc R
C10 C 0.48641(19) -0.1460(5) 0.39982(18) 0.0421(10) Uani 1 1 d .
H10 H 0.5057 -0.2343 0.4206 0.051 Uiso 1 1 calc R
C11 C 0.43262(18) -0.1658(4) 0.35702(18) 0.0402(9) Uani 1 1 d .
H11 H 0.4155 -0.2677 0.3486 0.048 Uiso 1 1 calc R
C12 C 0.40423(17) -0.0326(4) 0.32656(17) 0.0327(8) Uani 1 1 d .
H12 H 0.3677 -0.0462 0.2981 0.039 Uiso 1 1 calc R
C13 C 0.32415(15) 0.2694(4) 0.30242(14) 0.0277(7) Uani 1 1 d .
C14 C 0.29711(18) 0.3436(4) 0.35400(17) 0.0360(9) Uani 1 1 d .
H14 H 0.3248 0.3916 0.3854 0.043 Uiso 1 1 calc R
C15 C 0.2288(2) 0.3467(4) 0.35896(18) 0.0442(10) Uani 1 1 d .
H15 H 0.2111 0.3982 0.3933 0.053 Uiso 1 1 calc R
C16 C 0.18731(17) 0.2742(4) 0.31347(17) 0.0403(9) Uani 1 1 d .
H16 H 0.1418 0.2745 0.3175 0.048 Uiso 1 1 calc R
C17 C 0.21338(17) 0.2005(4) 0.26159(17) 0.0365(9) Uani 1 1 d .
H17 H 0.1854 0.1532 0.2303 0.044 Uiso 1 1 calc R
C18 C 0.28174(16) 0.1977(4) 0.25648(16) 0.0297(8) Uani 1 1 d .
H18 H 0.2991 0.1471 0.2219 0.036 Uiso 1 1 calc R
C19 C 0.78235(15) 0.2724(4) 0.10008(14) 0.0254(7) Uani 1 1 d .
C20 C 0.70806(14) 0.2615(4) 0.07976(13) 0.0229(6) Uani 1 1 d .
C21 C 0.66489(16) 0.3781(4) 0.10117(15) 0.0272(8) Uani 1 1 d .
H21 H 0.6807 0.4560 0.1298 0.033 Uiso 1 1 calc R
C22 C 0.59968(16) 0.3783(4) 0.08031(15) 0.0255(8) Uani 1 1 d .
H22 H 0.5720 0.4569 0.0952 0.031 Uiso 1 1 calc R
C23 C 0.61512(16) 0.1541(4) 0.01778(16) 0.0287(8) Uani 1 1 d .
H23 H 0.5983 0.0771 -0.0108 0.034 Uiso 1 1 calc R
C24 C 0.68117(16) 0.1487(4) 0.03769(16) 0.0301(8) Uani 1 1 d .
H24 H 0.7079 0.0682 0.0226 0.036 Uiso 1 1 calc R
C25 C 0.79529(15) 0.2782(4) 0.17301(15) 0.0265(7) Uani 1 1 d .
C26 C 0.85280(19) 0.3527(4) 0.19823(18) 0.0404(9) Uani 1 1 d .
H26 H 0.8816 0.4013 0.1713 0.048 Uiso 1 1 calc R
C27 C 0.8669(2) 0.3541(5) 0.26364(19) 0.0478(11) Uani 1 1 d .
H27 H 0.9054 0.4037 0.2801 0.057 Uiso 1 1 calc R
C28 C 0.8250(2) 0.2835(5) 0.30454(17) 0.0478(10) Uani 1 1 d .
H28 H 0.8349 0.2862 0.3483 0.057 Uiso 1 1 calc R
C29 C 0.76814(19) 0.2087(4) 0.27982(16) 0.0400(9) Uani 1 1 d .
H29 H 0.7397 0.1602 0.3071 0.048 Uiso 1 1 calc R
C30 C 0.75315(17) 0.2053(4) 0.21420(16) 0.0324(8) Uani 1 1 d .
H30 H 0.7149 0.1543 0.1980 0.039 Uiso 1 1 calc R
C31 C 0.82116(17) 0.1310(4) 0.07290(16) 0.0270(8) Uani 1 1 d .
C32 C 0.86504(17) 0.1531(4) 0.02567(16) 0.0352(9) Uani 1 1 d .
H32 H 0.8724 0.2557 0.0103 0.042 Uiso 1 1 calc R
C33 C 0.89814(18) 0.0233(5) 0.00103(18) 0.0422(10) Uani 1 1 d .
H33 H 0.9281 0.0402 -0.0301 0.051 Uiso 1 1 calc R
C34 C 0.88694(19) -0.1303(5) 0.02231(18) 0.0451(11) Uani 1 1 d .
H34 H 0.9088 -0.2169 0.0053 0.054 Uiso 1 1 calc R
C35 C 0.84305(19) -0.1544(4) 0.06901(18) 0.0414(10) Uani 1 1 d .
H35 H 0.8350 -0.2578 0.0833 0.050 Uiso 1 1 calc R
C36 C 0.81103(18) -0.0257(4) 0.09460(17) 0.0355(9) Uani 1 1 d .
H36 H 0.7823 -0.0431 0.1267 0.043 Uiso 1 1 calc R
O3 O 0.73650(15) 0.5013(3) -0.03349(14) 0.0496(8) Uani 1 1 d .
O4 O 0.55077(17) 0.4831(4) 0.30472(19) 0.0787(11) Uani 1 1 d D
C37 C 0.7685(2) 0.5788(5) -0.0823(2) 0.0618(13) Uani 1 1 d .
H37A H 0.7709 0.6918 -0.0737 0.093 Uiso 1 1 calc R
H37B H 0.7441 0.5610 -0.1222 0.093 Uiso 1 1 calc R
H37C H 0.8124 0.5364 -0.0843 0.093 Uiso 1 1 calc R
C38 C 0.5879(2) 0.4250(7) 0.2578(2) 0.0922(19) Uani 1 1 d .
H38A H 0.6308 0.4744 0.2610 0.138 Uiso 1 1 calc R
H38B H 0.5664 0.4488 0.2170 0.138 Uiso 1 1 calc R
H38C H 0.5927 0.3109 0.2624 0.138 Uiso 1 1 calc R
H2O H 0.7884(16) 0.441(4) 0.0452(15) 0.021(11) Uiso 1 1 d .
H1O H 0.4574(16) 0.426(4) 0.3168(17) 0.027(12) Uiso 1 1 d .
H3O H 0.711(2) 0.566(5) -0.019(2) 0.068(17) Uiso 1 1 d .
H4O H 0.578(3) 0.534(7) 0.333(2) 0.18(3) Uiso 1 1 d D

loop_
_atom_site_aniso_label
_atom_site_aniso_U_11
_atom_site_aniso_U_22
_atom_site_aniso_U_33
_atom_site_aniso_U_23
_atom_site_aniso_U_13
_atom_site_aniso_U_12
Pt 0.02187(6) 0.02443(7) 0.02423(6) 0.00009(7) -0.00180(4) 0.00190(7)
Cl1 0.0370(5) 0.0344(4) 0.0257(4) -0.0020(4) 0.0005(3) 0.0057(4)
Cl2 0.0239(4) 0.0366(4) 0.0372(4) 0.0004(4) -0.0058(3) 0.0007(4)
N1 0.0172(13) 0.0204(13) 0.0285(14) -0.0006(12) -0.0021(11) -0.0018(12)
N2 0.0236(14) 0.0201(13) 0.0224(13) 0.0008(12) -0.0012(11) 0.0049(12)
O1 0.0285(18) 0.0354(15) 0.0403(18) -0.0097(11) 0.0027(14) -0.0056(13)
O2 0.0305(17) 0.0359(15) 0.0360(18) 0.0070(12) -0.0036(14) -0.0048(11)
C1 0.0276(17) 0.0278(17) 0.0276(17) -0.0045(16) 0.0002(14) -0.0020(16)
C2 0.0217(16) 0.0255(16) 0.0273(16) -0.0015(15) -0.0021(13) -0.0032(15)
C3 0.036(2) 0.0286(18) 0.027(2) 0.0068(15) -0.0022(17) 0.0040(15)
C4 0.034(2) 0.0249(18) 0.033(2) -0.0011(15) 0.0035(17) 0.0072(15)
C5 0.030(2) 0.0234(17) 0.035(2) 0.0048(15) 0.0005(17) 0.0052(15)
C6 0.033(2) 0.0272(18) 0.031(2) -0.0013(15) 0.0083(17) 0.0079(15)
C7 0.025(2) 0.0353(19) 0.023(2) -0.0013(15) 0.0047(16) -0.0003(15)
C8 0.033(2) 0.043(2) 0.039(2) -0.0032(17) -0.0065(19) -0.0023(17)
C9 0.037(3) 0.060(3) 0.040(3) 0.004(2) -0.013(2) 0.004(2)
C10 0.037(2) 0.051(2) 0.038(2) 0.0163(19) 0.0033(19) 0.0112(19)
C11 0.035(2) 0.039(2) 0.047(3) 0.0083(18) 0.004(2) -0.0019(17)
C12 0.027(2) 0.037(2) 0.033(2) 0.0010(16) -0.0038(17) -0.0031(17)
C13 0.0255(17) 0.0293(17) 0.0280(17) 0.0068(16) -0.0001(14) -0.0002(15)
C14 0.033(2) 0.047(2) 0.027(2) 0.0007(17) -0.0003(17) -0.0021(17)
C15 0.042(3) 0.056(2) 0.035(2) 0.0030(19) 0.012(2) 0.008(2)
C16 0.0238(19) 0.047(2) 0.051(2) 0.012(2) 0.0046(17) 0.0015(18)
C17 0.032(2) 0.037(2) 0.040(2) 0.0095(17) -0.0068(18) -0.0064(16)
C18 0.029(2) 0.0296(18) 0.031(2) 0.0011(14) 0.0003(16) 0.0007(14)
C19 0.0255(17) 0.0254(17) 0.0250(16) 0.0043(15) -0.0011(13) -0.0019(15)
C20 0.0221(16) 0.0242(16) 0.0224(15) 0.0039(15) 0.0000(12) 0.0003(15)
C21 0.028(2) 0.0240(17) 0.029(2) -0.0039(14) -0.0027(16) 0.0012(14)
C22 0.027(2) 0.0220(16) 0.0281(19) -0.0010(14) 0.0026(16) 0.0043(14)
C23 0.025(2) 0.0282(18) 0.032(2) -0.0067(15) -0.0006(16) 0.0009(15)
C24 0.025(2) 0.0313(18) 0.035(2) -0.0046(15) 0.0047(17) 0.0065(15)
C25 0.0243(17) 0.0253(17) 0.0295(18) 0.0000(15) -0.0010(14) 0.0054(14)
C26 0.033(2) 0.049(2) 0.039(2) -0.0005(18) -0.0045(19) -0.0025(18)
C27 0.035(2) 0.066(3) 0.041(3) -0.006(2) -0.012(2) -0.006(2)
C28 0.052(3) 0.061(3) 0.029(2) -0.0052(19) -0.0082(19) 0.013(2)
C29 0.045(2) 0.044(2) 0.032(2) 0.0053(17) 0.0066(18) 0.0131(18)
C30 0.032(2) 0.0317(19) 0.033(2) 0.0000(15) 0.0008(17) 0.0075(15)
C31 0.020(2) 0.037(2) 0.023(2) -0.0014(15) -0.0051(16) 0.0028(15)
C32 0.030(2) 0.048(2) 0.027(2) 0.0005(17) -0.0017(17) -0.0037(18)
C33 0.027(2) 0.069(3) 0.031(2) -0.007(2) 0.0038(18) 0.009(2)
C34 0.042(3) 0.054(3) 0.038(2) -0.012(2) -0.005(2) 0.024(2)
C35 0.046(3) 0.035(2) 0.043(2) -0.0008(18) -0.004(2) 0.0128(18)
C36 0.033(2) 0.038(2) 0.035(2) 0.0000(17) 0.0037(18) 0.0077(17)
O3 0.051(2) 0.0581(18) 0.0402(19) 0.0067(14) 0.0100(15) 0.0150(16)
O4 0.042(2) 0.106(3) 0.088(3) -0.024(2) 0.013(2) -0.0250(19)
C37 0.065(3) 0.079(3) 0.043(3) 0.002(2) 0.018(3) -0.005(3)
C38 0.064(4) 0.139(5) 0.077(4) -0.043(4) 0.024(3) -0.048(3)

loop_
_atom_type_symbol
_atom_type_description
_atom_type_scat_dispersion_real
_atom_type_scat_dispersion_imag
_atom_type_scat_source
C C 0.0033 0.0016 'International Tables Vol C Tables 4.2.6.8 and 6.1.1.4'
H H 0.0000 0.0000 'International Tables Vol C Tables 4.2.6.8 and 6.1.1.4'
Cl Cl 0.1484 0.1585 'International Tables Vol C Tables 4.2.6.8 and 6.1.1.4'
N N 0.0061 0.0033 'International Tables Vol C Tables 4.2.6.8 and 6.1.1.4'
O O 0.0106 0.0060 'International Tables Vol C Tables 4.2.6.8 and 6.1.1.4'
Pt Pt -1.7033 8.3905 'International Tables Vol C Tables 4.2.6.8 and 6.1.1.4'

loop_
_geom_angle_atom_site_label_1
_geom_angle_atom_site_label_2
_geom_angle_atom_site_label_3
_geom_angle
N1 Pt N2 89.48(9)
N1 Pt Cl2 88.56(7)
N2 Pt Cl2 177.37(7)
N1 Pt Cl1 179.26(7)
N2 Pt Cl1 90.57(7)
Cl2 Pt Cl1 91.37(3)
C5 N1 C4 117.5(3)
C5 N1 Pt 121.8(2)
C4 N1 Pt 120.5(2)
C23 N2 C22 117.9(3)
C23 N2 Pt 120.5(2)
C22 N2 Pt 121.6(2)
O1 C1 C2 107.9(3)
O1 C1 C13 104.9(3)
C2 C1 C13 110.6(2)
O1 C1 C7 111.7(3)
C2 C1 C7 111.0(3)
C13 C1 C7 110.4(3)
C6 C2 C3 116.1(3)
C6 C2 C1 119.3(3)
C3 C2 C1 124.6(3)
C4 C3 C2 120.4(3)
N1 C4 C3 122.5(3)
N1 C5 C6 122.0(3)
C5 C6 C2 121.4(3)
C8 C7 C12 118.5(3)
C8 C7 C1 121.5(3)
C12 C7 C1 120.0(3)
C7 C8 C9 120.0(3)
C10 C9 C8 121.3(4)
C9 C10 C11 119.4(3)
C10 C11 C12 119.6(3)
C11 C12 C7 121.2(3)
C18 C13 C14 118.6(3)
C18 C13 C1 122.4(3)
C14 C13 C1 119.0(3)
C13 C14 C15 120.4(3)
C16 C15 C14 120.4(4)
C15 C16 C17 119.9(3)
C16 C17 C18 119.8(3)
C13 C18 C17 120.9(3)
O2 C19 C20 107.4(2)
O2 C19 C25 105.5(3)
C20 C19 C25 112.4(2)
O2 C19 C31 110.7(3)
C20 C19 C31 111.2(2)
C25 C19 C31 109.5(2)
C24 C20 C21 116.7(3)
C24 C20 C19 123.9(3)
C21 C20 C19 119.2(3)
C22 C21 C20 120.5(3)
N2 C22 C21 122.1(3)
N2 C23 C24 122.1(3)
C23 C24 C20 120.7(3)
C30 C25 C26 119.1(3)
C30 C25 C19 122.2(3)
C26 C25 C19 118.6(3)
C27 C26 C25 119.8(4)
C28 C27 C26 121.2(4)
C27 C28 C29 119.2(3)
C28 C29 C30 120.4(4)
C25 C30 C29 120.2(3)
C32 C31 C36 118.0(3)
C32 C31 C19 121.9(3)
C36 C31 C19 120.1(3)
C31 C32 C33 120.7(3)
C34 C33 C32 120.5(4)
C33 C34 C35 119.5(4)
C36 C35 C34 120.2(4)
C35 C36 C31 121.0(4)

loop_
_geom_bond_atom_site_label_1
_geom_bond_atom_site_label_2
_geom_bond_distance
Pt N1 2.019(2)
Pt N2 2.028(2)
Pt Cl2 2.3090(8)
Pt Cl1 2.3097(8)
N1 C5 1.352(4)
N1 C4 1.354(4)
N2 C23 1.348(4)
N2 C22 1.359(4)
O1 C1 1.435(4)
O2 C19 1.432(4)
C1 C2 1.536(4)
C1 C13 1.545(4)
C1 C7 1.547(4)
C2 C6 1.392(4)
C2 C3 1.392(4)
C3 C4 1.380(4)
C5 C6 1.371(4)
C7 C8 1.385(5)
C7 C12 1.390(4)
C8 C9 1.385(5)
C9 C10 1.372(5)
C10 C11 1.381(5)
C11 C12 1.389(4)
C13 C18 1.389(4)
C13 C14 1.391(4)
C14 C15 1.395(5)
C15 C16 1.375(5)
C16 C17 1.385(5)
C17 C18 1.396(4)
C19 C20 1.542(4)
C19 C25 1.543(4)
C19 C31 1.546(4)
C20 C24 1.381(4)
C20 C21 1.400(4)
C21 C22 1.366(4)
C23 C24 1.378(4)
C25 C30 1.393(4)
C25 C26 1.396(4)
C26 C27 1.390(5)
C27 C28 1.378(5)
C28 C29 1.384(5)
C29 C30 1.397(5)
C31 C32 1.386(5)
C31 C36 1.403(4)
C32 C33 1.390(5)
C33 C34 1.380(5)
C34 C35 1.380(5)
C35 C36 1.380(4)
O3 C37 1.405(4)
O4 C38 1.367(5)
